data_7203890
loop_
_publ_author_name
'Soh\'ar, P\'al'
'Forr\'o, Enik'
'L\'az\'ar, L\'aszl\'o'
'Bern\'ath, G\'abor'
'Sillanp\"a\"a, Reijo'
'F\"ul\"op, Ferenc'

_publ_section_title
;
 Synthesis and stereochemistry of stereoisomeric
 1,2,3-oxathiazino[4,3-a]isoquinolines
;
_journal_issue 2
_journal_name_full 'Journal of the Chemical Society, Perkin Transactions 2'
_journal_page_first 287
_journal_paper_doi 10.1039/a907236e
_journal_year 2000
_chemical_formula_moiety 'C13 H19 N O4 S '
_chemical_formula_sum 'C13 H19 N O4 S'
_chemical_formula_weight 285.36
_space_group_IT_number 14
_symmetry_cell_setting monoclinic
_symmetry_Int_Tables_number 14
_symmetry_space_group_name_Hall '-P 2yn'
_symmetry_space_group_name_H-M 'P 1 21/n 1'
_cell_angle_alpha 90
_cell_angle_beta 104.329(8)
_cell_angle_gamma 90
_cell_formula_units_Z 4
_cell_length_a 10.251(1)
_cell_length_b 9.291(1)
_cell_length_c 14.606(1)
_cell_measurement_reflns_used 25
_cell_measurement_temperature 294.2
_cell_measurement_theta_max 23.7
_cell_measurement_theta_min 20.5
_cell_volume 1347.8(2)
_computing_cell_refinement 'MSC/AFC Diffractometer Control'
_computing_data_collection 'MSC/AFC Diffractometer Control'
_computing_data_reduction 'teXsan for Windows (MSC, 1997)'
_computing_publication_material 'teXsan for Windows (MSC, 1997)'
_computing_structure_refinement 'teXsan for Windows (MSC, 1997)'
_computing_structure_solution
;
SAPI91 (Fan, 1991)
;
_diffrn_ambient_temperature 294.2
_diffrn_measurement_device 'Rigaku AFC5S'
_diffrn_measurement_method \w-2\q
_diffrn_orient_matrix_UB_11 0.03253
_diffrn_orient_matrix_UB_12 0.01636
_diffrn_orient_matrix_UB_13 0.06960
_diffrn_orient_matrix_UB_21 0.07061
_diffrn_orient_matrix_UB_22 -0.07548
_diffrn_orient_matrix_UB_23 0.00347
_diffrn_orient_matrix_UB_31 0.06398
_diffrn_orient_matrix_UB_32 0.07497
_diffrn_orient_matrix_UB_33 -0.01170
_diffrn_radiation_detector 'scintillation counter'
_diffrn_radiation_monochromator graphite
_diffrn_radiation_source 'X-ray tube'
_diffrn_radiation_type 'Mo K\a'
_diffrn_radiation_wavelength 0.7107
_diffrn_reflns_av_R_equivalents 0.01770
_diffrn_reflns_av_sigmaI/netI 0.049
_diffrn_reflns_limit_h_max 12
_diffrn_reflns_limit_h_min 0
_diffrn_reflns_limit_k_max 11
_diffrn_reflns_limit_k_min 0
_diffrn_reflns_limit_l_max 17
_diffrn_reflns_limit_l_min -17
_diffrn_reflns_number 2694
_diffrn_reflns_reduction_process 'Lp corrections applied'
_diffrn_reflns_theta_max 25.00
_diffrn_reflns_theta_min 1.44
_diffrn_standards_decay_% 0.04
_diffrn_standards_interval_count 150
_diffrn_standards_number 3
_exptl_absorpt_coefficient_mu 0.250
_exptl_absorpt_correction_type none
_exptl_crystal_colour colourless
_exptl_crystal_density_diffrn 1.406
_exptl_crystal_density_meas ?
_exptl_crystal_description prism
_exptl_crystal_F_000 608.00
_exptl_crystal_size_max 0.38
_exptl_crystal_size_mid 0.32
_exptl_crystal_size_min 0.22
_refine_diff_density_max 0.17
_refine_diff_density_min -0.25
_refine_ls_extinction_method none
_refine_ls_goodness_of_fit_all 1.937
_refine_ls_goodness_of_fit_ref 1.940
_refine_ls_hydrogen_treatment mixed
_refine_ls_matrix_type full
_refine_ls_number_constraints 0
_refine_ls_number_parameters 205
_refine_ls_number_reflns 1699
_refine_ls_number_restraints 0
_refine_ls_R_factor_all 0.0364
_refine_ls_R_factor_gt 0.0360
_refine_ls_shift/su_max 0.0100
_refine_ls_shift/su_mean 0.0013
_refine_ls_structure_factor_coef F
_refine_ls_weighting_details 'w = 1/[\s^2^(Fo) + 0.00010|Fo|^2^]'
_refine_ls_weighting_scheme sigma
_refine_ls_wR_factor_all 0.0392
_refine_ls_wR_factor_ref 0.0390
_reflns_number_gt 1699
_reflns_number_total 2545
_reflns_threshold_expression I>3.00\s(I)
_cod_data_source_file a907236e.txt
_cod_data_source_block '_9'
_cod_original_sg_symbol_H-M 'P 21/n '
_cod_original_formula_sum 'C13 H19 N O4 S '
_cod_database_code 7203890

loop_
_symmetry_equiv_pos_as_xyz
'   +x,   +y,   +z'
1/2-x,1/2+y,1/2-z
'   -x,   -y,   -z'
1/2+x,1/2-y,1/2+z

loop_
_atom_site_label
_atom_site_fract_x
_atom_site_fract_y
_atom_site_fract_z
_atom_site_U_iso_or_equiv
_atom_site_occupancy
_atom_site_adp_type
_atom_site_calc_flag
_atom_site_calc_attached_atom
S(4) 0.23596(5) 0.11231(5) 0.16962(4) 0.0523(1) 1.000 Uani d ?
O(1) -0.2752(1) -0.0917(1) 0.48577(9) 0.0627(4) 1.000 Uani d ?
O(2) -0.1776(1) -0.3251(1) 0.43216(9) 0.0575(4) 1.000 Uani d ?
O(3) 0.1682(1) 0.0244(1) 0.07383(8) 0.0587(4) 1.000 Uani d ?
O(4) 0.3521(1) 0.0284(1) 0.22036(9) 0.0632(4) 1.000 Uani d ?
N(5) 0.1220(1) 0.0955(1) 0.2319(1) 0.0430(4) 1.000 Uani d ?
C(1) 0.0235(2) -0.1255(2) 0.1456(1) 0.0471(5) 1.000 Uani d ?
C(2) 0.1282(2) -0.1242(2) 0.0882(1) 0.0559(6) 1.000 Uani d ?
C(6) 0.0128(2) 0.2027(2) 0.2109(1) 0.0511(6) 1.000 Uani d ?
C(7) -0.0422(2) 0.2154(2) 0.2981(1) 0.0499(6) 1.000 Uani d ?
C(7A) -0.0756(2) 0.0688(2) 0.3315(1) 0.0413(5) 1.000 Uani d ?
C(8) -0.1613(2) 0.0578(2) 0.3924(1) 0.0476(5) 1.000 Uani d ?
C(9) -0.1937(2) -0.0725(2) 0.4255(1) 0.0460(5) 1.000 Uani d ?
C(10) -0.1405(2) -0.1992(2) 0.3962(1) 0.0436(5) 1.000 Uani d ?
C(11) -0.0565(2) -0.1897(2) 0.3360(1) 0.0410(5) 1.000 Uani d ?
C(11A) -0.0217(2) -0.0556(2) 0.3042(1) 0.0373(4) 1.000 Uani d ?
C(11B) 0.0766(2) -0.0542(2) 0.2418(1) 0.0382(4) 1.000 Uani d ?
C(12) -0.3152(2) 0.0322(2) 0.5268(1) 0.0645(7) 1.000 Uani d ?
C(13) -0.1389(2) -0.4554(2) 0.3959(1) 0.0599(6) 1.000 Uani d ?
H(1) -0.003(2) -0.224(2) 0.153(1) 0.057 1.000 Uiso d ?
H(2) -0.059(2) -0.079(2) 0.111(1) 0.057 1.000 Uiso d ?
H(3) 0.209(2) -0.180(2) 0.118(1) 0.067 1.000 Uiso d ?
H(4) 0.090(2) -0.161(2) 0.027(1) 0.067 1.000 Uiso d ?
H(5) 0.052(2) 0.292(2) 0.196(1) 0.061 1.000 Uiso d ?
H(6) -0.061(2) 0.175(2) 0.154(1) 0.061 1.000 Uiso d ?
H(7) -0.127(2) 0.275(2) 0.283(1) 0.060 1.000 Uiso d ?
H(8) 0.022(2) 0.263(2) 0.346(1) 0.060 1.000 Uiso d ?
H(9) -0.195(2) 0.141(2) 0.412(1) 0.057 1.000 Uiso d ?
H(10) -0.020(2) -0.273(2) 0.315(1) 0.049 1.000 Uiso d ?
H(11B) 0.159(2) -0.104(2) 0.275(1) 0.046 1.000 Uiso d ?
H(12) -0.2379 0.0806 0.5630 0.077 1.000 Uiso c ?
H(13) -0.3632 0.0943 0.4784 0.077 1.000 Uiso c ?
H(14) -0.3717 0.0054 0.5666 0.077 1.000 Uiso c ?
H(15) -0.1696 -0.5347 0.4259 0.072 1.000 Uiso c ?
H(16) -0.1775 -0.4600 0.3297 0.072 1.000 Uiso c ?
H(17) -0.0435 -0.4590 0.4076 0.072 1.000 Uiso c ?

loop_
_atom_site_aniso_label
_atom_site_aniso_U_11
_atom_site_aniso_U_22
_atom_site_aniso_U_33
_atom_site_aniso_U_12
_atom_site_aniso_U_13
_atom_site_aniso_U_23
S(4) 0.0563(3) 0.0464(3) 0.0621(3) -0.0053(2) 0.0295(2) 0.0053(2)
O(1) 0.0772(9) 0.0584(8) 0.0702(9) -0.0047(7) 0.0516(7) -0.0080(7)
O(2) 0.0712(9) 0.0429(7) 0.0726(9) -0.0043(6) 0.0447(7) 0.0036(7)
O(3) 0.0735(9) 0.0623(8) 0.0488(7) -0.0017(7) 0.0311(7) 0.0052(6)
O(4) 0.0455(7) 0.0667(9) 0.081(1) -0.0011(6) 0.0228(7) 0.0090(7)
N(5) 0.0483(8) 0.0370(7) 0.0478(8) -0.0024(6) 0.0198(7) 0.0018(7)
C(1) 0.053(1) 0.048(1) 0.043(1) -0.004(1) 0.0165(8) -0.0073(9)
C(2) 0.066(1) 0.060(1) 0.047(1) -0.005(1) 0.025(1) -0.011(1)
C(6) 0.062(1) 0.038(1) 0.059(1) 0.0045(9) 0.024(1) 0.0058(9)
C(7) 0.058(1) 0.0362(9) 0.061(1) 0.0020(9) 0.025(1) -0.0034(9)
C(7A) 0.045(1) 0.0392(8) 0.041(1) 0.0004(8) 0.0126(7) -0.0044(8)
C(8) 0.055(1) 0.0419(9) 0.053(1) 0.0037(9) 0.0251(9) -0.0096(9)
C(9) 0.048(1) 0.0500(9) 0.045(1) -0.0032(8) 0.0200(8) -0.0057(8)
C(10) 0.047(1) 0.0422(9) 0.046(1) -0.0048(8) 0.0188(8) -0.0000(8)
C(11) 0.043(1) 0.0367(9) 0.047(1) 0.0016(8) 0.0176(8) -0.0020(8)
C(11A) 0.0385(9) 0.0380(8) 0.0361(9) -0.0016(7) 0.0105(7) -0.0027(7)
C(11B) 0.0416(9) 0.0343(8) 0.0415(9) -0.0004(7) 0.0155(7) 0.0011(7)
C(12) 0.070(1) 0.077(1) 0.057(1) 0.008(1) 0.035(1) -0.009(1)
C(13) 0.067(1) 0.042(1) 0.078(1) -0.001(1) 0.032(1) 0.008(1)

loop_
_atom_type_symbol
_atom_type_oxidation_number
_atom_type_number_in_cell
_atom_type_scat_dispersion_real
_atom_type_scat_dispersion_imag
_atom_type_scat_source
C 0 52 0.002 0.002
;International Tables for Crystallography
(1992, Vol. C, Table 6.1.1.2)
;
H 0 76 0.000 0.000
;International Tables for Crystallography
(1992, Vol. C, Table 6.1.1.2)
;
N 0 4 0.004 0.003
;International Tables for Crystallography
(1992, Vol. C, Table 6.1.1.2)
;
O 0 16 0.008 0.006
;International Tables for Crystallography
(1992, Vol. C, Table 6.1.1.2)
;
S 0 4 0.110 0.124
;International Tables for Crystallography
(1992, Vol. C, Table 6.1.1.2)
;

loop_
_geom_angle_atom_site_label_1
_geom_angle_atom_site_label_2
_geom_angle_atom_site_label_3
_geom_angle
_geom_angle_site_symmetry_1
_geom_angle_site_symmetry_2
_geom_angle_site_symmetry_3
_geom_angle_publ_flag
O(3) S(4) O(4) 106.88(7) . . . ?
O(3) S(4) N(5) 102.52(7) . . . ?
O(4) S(4) N(5) 105.56(8) . . . ?
C(9) O(1) C(12) 117.2(1) . . . ?
C(10) O(2) C(13) 117.1(2) . . . ?
S(4) O(3) C(2) 115.2(1) . . . ?
S(4) N(5) C(6) 115.2(1) . . . ?
S(4) N(5) C(11B) 115.0(1) . . . ?
C(6) N(5) C(11B) 114.4(1) . . . ?
C(2) C(1) C(11B) 111.4(2) . . . ?
C(2) C(1) H(1) 109(1) . . . no
C(2) C(1) H(2) 111(1) . . . no
C(11B) C(1) H(1) 110(1) . . . no
C(11B) C(1) H(2) 111(1) . . . no
H(1) C(1) H(2) 104(1) . . . no
O(3) C(2) C(1) 110.3(2) . . . ?
O(3) C(2) H(3) 109(1) . . . no
O(3) C(2) H(4) 106(1) . . . no
C(1) C(2) H(3) 112(1) . . . no
C(1) C(2) H(4) 110(1) . . . no
H(3) C(2) H(4) 109(2) . . . no
N(5) C(6) C(7) 107.4(2) . . . ?
N(5) C(6) H(5) 107(1) . . . no
N(5) C(6) H(6) 112(1) . . . no
C(7) C(6) H(5) 112(1) . . . no
C(7) C(6) H(6) 110(1) . . . no
H(5) C(6) H(6) 108(1) . . . no
C(6) C(7) C(7A) 111.1(2) . . . ?
C(6) C(7) H(7) 110(1) . . . no
C(6) C(7) H(8) 109(1) . . . no
C(7A) C(7) H(7) 108(1) . . . no
C(7A) C(7) H(8) 111(1) . . . no
H(7) C(7) H(8) 109(2) . . . no
C(7) C(7A) C(8) 119.9(2) . . . ?
C(7) C(7A) C(11A) 121.4(2) . . . ?
C(8) C(7A) C(11A) 118.7(2) . . . ?
C(7A) C(8) C(9) 122.2(2) . . . ?
C(7A) C(8) H(9) 118(1) . . . no
C(9) C(8) H(9) 119(1) . . . no
O(1) C(9) C(8) 125.6(2) . . . ?
O(1) C(9) C(10) 115.5(2) . . . ?
C(8) C(9) C(10) 118.9(2) . . . ?
O(2) C(10) C(9) 115.6(2) . . . ?
O(2) C(10) C(11) 125.0(2) . . . ?
C(9) C(10) C(11) 119.4(2) . . . ?
N(5) C(11B) C(1) 111.4(1) . . . ?
N(5) C(11B) C(11A) 109.7(1) . . . ?
N(5) C(11B) H(11B) 103.8(9) . . . no
C(1) C(11B) C(11A) 114.2(1) . . . ?
C(1) C(11B) H(11B) 108.5(9) . . . no
C(11A) C(11B) H(11B) 109(1) . . . no
C(10) C(11) C(11A) 121.1(2) . . . ?
C(10) C(11) H(10) 121(1) . . . no
C(11A) C(11) H(10) 118(1) . . . no
C(7A) C(11A) C(11B) 122.6(2) . . . ?
C(7A) C(11A) C(11) 119.6(2) . . . ?
C(11B) C(11A) C(11) 117.8(1) . . . ?
O(1) C(12) H(12) 109.5 . . . no
O(1) C(12) H(13) 109.5 . . . no
O(1) C(12) H(14) 109.5 . . . no
H(12) C(12) H(13) 109.5 . . . no
H(12) C(12) H(14) 109.5 . . . no
H(13) C(12) H(14) 109.5 . . . no
O(2) C(13) H(15) 109.5 . . . no
O(2) C(13) H(16) 109.5 . . . no
O(2) C(13) H(17) 109.5 . . . no
H(15) C(13) H(16) 109.5 . . . no
H(15) C(13) H(17) 109.5 . . . no
H(16) C(13) H(17) 109.5 . . . no

loop_
_geom_bond_atom_site_label_1
_geom_bond_atom_site_label_2
_geom_bond_distance
_geom_bond_site_symmetry_1
_geom_bond_site_symmetry_2
_geom_bond_publ_flag
S(4) O(3) 1.620(1) . . ?
S(4) O(4) 1.462(1) . . ?
S(4) N(5) 1.656(2) . . ?
O(1) C(9) 1.367(2) . . ?
O(1) C(12) 1.405(3) . . ?
O(2) C(10) 1.373(2) . . ?
O(2) C(13) 1.418(2) . . ?
O(3) C(2) 1.470(2) . . ?
N(5) C(6) 1.473(2) . . ?
N(5) C(11B) 1.485(2) . . ?
C(1) C(2) 1.516(3) . . ?
C(1) C(11B) 1.527(2) . . ?
C(1) H(1) 0.97(2) . . no
C(1) H(2) 0.98(2) . . no
C(2) H(3) 0.98(2) . . no
C(2) H(4) 0.95(2) . . no
C(6) C(7) 1.519(3) . . ?
C(6) H(5) 0.97(2) . . no
C(6) H(6) 1.01(2) . . no
C(7) C(7A) 1.515(3) . . ?
C(7) H(7) 1.01(2) . . no
C(7) H(8) 0.94(2) . . no
C(7A) C(8) 1.400(3) . . ?
C(7A) C(11A) 1.382(2) . . ?
C(8) C(9) 1.375(3) . . ?
C(8) H(9) 0.91(2) . . no
C(9) C(10) 1.408(2) . . ?
C(10) C(11) 1.379(3) . . ?
C(11B) C(11A) 1.517(3) . . ?
C(11B) H(11B) 0.97(1) . . no
C(11) C(11A) 1.406(2) . . ?
C(11) H(10) 0.94(2) . . no
C(12) H(12) 0.95 . . no
C(12) H(13) 0.95 . . no
C(12) H(14) 0.95 . . no
C(13) H(15) 0.95 . . no
C(13) H(16) 0.95 . . no
C(13) H(17) 0.95 . . no

loop_
_geom_contact_atom_site_label_1
_geom_contact_atom_site_label_2
_geom_contact_distance
_geom_contact_site_symmetry_1
_geom_contact_site_symmetry_2
_geom_contact_publ_flag
O(1) C(2) 3.305(3) . 4_445 no
O(2) C(2) 3.410(3) . 4_445 no
O(2) O(3) 3.439(2) . 4_445 no
O(2) C(6) 3.562(2) . 2_445 no
O(3) C(1) 3.449(2) . 3 no
O(3) C(2) 3.483(2) . 3 no
O(4) C(6) 3.375(2) . 2_545 no
O(4) C(7) 3.547(2) . 2_545 no
O(4) C(11) 3.575(2) . 2 no

loop_
_geom_torsion_atom_site_label_1
_geom_torsion_atom_site_label_2
_geom_torsion_atom_site_label_3
_geom_torsion_atom_site_label_4
_geom_torsion_site_symmetry_1
_geom_torsion_site_symmetry_2
_geom_torsion_site_symmetry_3
_geom_torsion_site_symmetry_4
_geom_torsion
_geom_torsion_publ_flag
S(4) O(3) C(2) C(1) . . . . 61.1(2) no
S(4) N(5) C(6) C(7) . . . . -155.3(1) no
S(4) N(5) C(11B) C(1) . . . . -55.4(2) no
S(4) N(5) C(11B) C(11A) . . . . 177.1(1) no
O(1) C(9) C(8) C(7A) . . . . 179.3(1) no
O(1) C(9) C(10) O(2) . . . . -0.1(2) no
O(1) C(9) C(10) C(11) . . . . -179.5(1) no
O(2) C(10) C(9) C(8) . . . . -179.9(1) no
O(2) C(10) C(11) C(11A) . . . . -178.7(1) no
O(3) S(4) N(5) C(6) . . . . -85.3(1) no
O(3) S(4) N(5) C(11B) . . . . 51.0(1) no
O(3) C(2) C(1) C(11B) . . . . -58.9(2) no
O(4) S(4) O(3) C(2) . . . . 56.7(2) no
O(4) S(4) N(5) C(6) . . . . 162.9(1) no
O(4) S(4) N(5) C(11B) . . . . -60.8(1) no
N(5) S(4) O(3) C(2) . . . . -54.0(1) no
N(5) C(6) C(7) C(7A) . . . . -50.9(2) no
N(5) C(11B) C(1) C(2) . . . . 56.6(2) no
N(5) C(11B) C(11A) C(7A) . . . . 10.5(2) no
N(5) C(11B) C(11A) C(11) . . . . -168.5(1) no
C(1) C(11B) N(5) C(6) . . . . 81.3(2) no
C(1) C(11B) C(11A) C(7A) . . . . -115.4(2) no
C(1) C(11B) C(11A) C(11) . . . . 65.6(2) no
C(2) C(1) C(11B) C(11A) . . . . -178.3(1) no
C(6) N(5) C(11B) C(11A) . . . . -46.2(2) no
C(6) C(7) C(7A) C(8) . . . . -161.8(2) no
C(6) C(7) C(7A) C(11A) . . . . 19.1(2) no
C(7) C(6) N(5) C(11B) . . . . 68.2(2) no
C(7) C(7A) C(8) C(9) . . . . -179.3(2) no
C(7) C(7A) C(11A) C(11B) . . . . 1.7(2) no
C(7) C(7A) C(11A) C(11) . . . . -179.3(1) no
C(7A) C(8) C(9) C(10) . . . . -0.9(2) no
C(7A) C(11A) C(11) C(10) . . . . -1.9(2) no
C(8) C(7A) C(11A) C(11B) . . . . -177.4(1) no
C(8) C(7A) C(11A) C(11) . . . . 1.6(2) no
C(8) C(9) O(1) C(12) . . . . -8.7(2) no
C(8) C(9) C(10) C(11) . . . . 0.7(2) no
C(9) C(8) C(7A) C(11A) . . . . -0.2(2) no
C(9) C(10) O(2) C(13) . . . . 172.9(1) no
C(9) C(10) C(11) C(11A) . . . . 0.8(2) no
C(10) C(9) O(1) C(12) . . . . 171.5(1) no
C(10) C(11) C(11A) C(11B) . . . . 177.1(1) no
C(11) C(10) O(2) C(13) . . . . -7.6(2) no

loop_
_cod_related_entry_id
_cod_related_entry_database
_cod_related_entry_code
1 ChemSpider 8907025
